data_7220257
loop_
_publ_author_name
'Zhao, Zhen-Xin'
'Li, Yun-Wu'
'Liu, Sui-Jun'
'Wang, Li-Fu'
'Chang, Ze'
'Xu, Jian'
'Zhang, Ying-Hui'

_publ_section_title
;
 Topological modulation of metal--thiadiazole dicarboxylate coordination
 polymers through auxiliary ligand alteration
;
_journal_issue 23
_journal_name_full CrystEngComm
_journal_page_first 4301
_journal_paper_doi 10.1039/C5CE00649J
_journal_volume 17
_journal_year 2015
_chemical_formula_sum 'C16 H12 N8 O4 S Zn'
_chemical_formula_weight 477.77
_chemical_name_systematic '[Zn(tdzdc)(tmb)]n'
_space_group_IT_number 61
_symmetry_cell_setting orthorhombic
_symmetry_space_group_name_Hall '-P 2ac 2ab'
_symmetry_space_group_name_H-M 'P b c a'
_atom_sites_solution_hydrogens geom
_atom_sites_solution_primary direct
_atom_sites_solution_secondary difmap
_audit_creation_method SHELXL-97
_audit_update_record
;
2015-04-27 deposited with the CCDC.
2015-04-29 downloaded from the CCDC.
;
_cell_angle_alpha 90.00
_cell_angle_beta 90.00
_cell_angle_gamma 90.00
_cell_formula_units_Z 8
_cell_length_a 10.772(2)
_cell_length_b 18.039(4)
_cell_length_c 18.646(4)
_cell_measurement_temperature 293(2)
_cell_measurement_theta_max 27.8
_cell_measurement_theta_min 3.2
_cell_volume 3623.2(13)
_computing_cell_refinement CrystalClear
_computing_data_collection 'CrystalClear (Rigaku/MSC Inc., 2005)'
_computing_data_reduction CrystalClear
_computing_molecular_graphics 'Bruker SHELXTL'
_computing_publication_material 'Bruker SHELXTL'
_computing_structure_refinement 'SHELXL-97 (Sheldrick, 1997)'
_computing_structure_solution 'SHELXS-97 (Sheldrick, 1990)'
_diffrn_ambient_temperature 293(2)
_diffrn_measured_fraction_theta_full 0.998
_diffrn_measured_fraction_theta_max 0.998
_diffrn_measurement_device_type scx-mini
_diffrn_measurement_method \w
_diffrn_radiation_monochromator graphite
_diffrn_radiation_source 'fine-focus sealed tube'
_diffrn_radiation_type MoK\a
_diffrn_radiation_wavelength 0.71073
_diffrn_reflns_av_R_equivalents 0.0943
_diffrn_reflns_av_sigmaI/netI 0.0449
_diffrn_reflns_limit_h_max 12
_diffrn_reflns_limit_h_min -12
_diffrn_reflns_limit_k_max 21
_diffrn_reflns_limit_k_min -21
_diffrn_reflns_limit_l_max 22
_diffrn_reflns_limit_l_min -22
_diffrn_reflns_number 29161
_diffrn_reflns_theta_full 25.02
_diffrn_reflns_theta_max 25.02
_diffrn_reflns_theta_min 3.10
_diffrn_standards_decay_% 0
_diffrn_standards_interval_count 0
_diffrn_standards_interval_time 0
_diffrn_standards_number 0
_exptl_absorpt_coefficient_mu 1.517
_exptl_absorpt_correction_T_max 0.7719
_exptl_absorpt_correction_T_min 0.7314
_exptl_absorpt_correction_type multi-scan
_exptl_absorpt_process_details CrystalClear
_exptl_crystal_colour colorless
_exptl_crystal_density_diffrn 1.752
_exptl_crystal_density_method 'not measured'
_exptl_crystal_description block
_exptl_crystal_F_000 1936
_exptl_crystal_size_max 0.22
_exptl_crystal_size_mid 0.20
_exptl_crystal_size_min 0.18
_refine_diff_density_max 0.367
_refine_diff_density_min -0.306
_refine_diff_density_rms 0.071
_refine_ls_extinction_method none
_refine_ls_goodness_of_fit_ref 1.141
_refine_ls_hydrogen_treatment mixed
_refine_ls_matrix_type full
_refine_ls_number_parameters 271
_refine_ls_number_reflns 3189
_refine_ls_number_restraints 0
_refine_ls_restrained_S_all 1.141
_refine_ls_R_factor_all 0.0830
_refine_ls_R_factor_gt 0.0581
_refine_ls_shift/su_max 0.001
_refine_ls_shift/su_mean 0.000
_refine_ls_structure_factor_coef Fsqd
_refine_ls_weighting_details 'calc w=1/[\s^2^(Fo^2^)+(0.0345P)^2^+5.1359P] where P=(Fo^2^+2Fc^2^)/3'
_refine_ls_weighting_scheme calc
_refine_ls_wR_factor_gt 0.1003
_refine_ls_wR_factor_ref 0.1088
_reflns_number_gt 2513
_reflns_number_total 3189
_reflns_threshold_expression >2sigma(I)
_cod_data_source_file c5ce00649j2.cif
_cod_data_source_block 5
_cod_depositor_comments
;
The following automatic conversions were performed:

'_symmetry_cell_setting' value 'Orthorhombic' changed to
'orthorhombic' according to
/usr/data/users/saulius/crontab/automatic-downloads/rss-feeds/RSC/lib/dictionaries/cif_core.dic
dictionary named 'cif_core.dic' version 2.4.2 from 2011-04-26.

'_exptl_absorpt_correction_type' value 'Multi-scan' changed to
'multi-scan' according to
/usr/data/users/saulius/crontab/automatic-downloads/rss-feeds/RSC/lib/dictionaries/cif_core.dic
dictionary named 'cif_core.dic' version 2.4.2 from 2011-04-26.

Automatic conversion script
Id: cif_fix_values 3271 2015-04-21 07:52:19Z andrius 

 Adding full bibliography for 7220253--7220257.cif.
;
_cod_original_cell_volume 3623.3(13)
_cod_original_sg_symbol_H-M Pbca
_cod_database_code 7220257

loop_
_symmetry_equiv_pos_as_xyz
'x, y, z'
'-x+1/2, -y, z+1/2'
'-x, y+1/2, -z+1/2'
'x+1/2, -y+1/2, -z'
'-x, -y, -z'
'x-1/2, y, -z-1/2'
'x, -y-1/2, z-1/2'
'-x-1/2, y-1/2, z'

loop_
_atom_site_label
_atom_site_type_symbol
_atom_site_fract_x
_atom_site_fract_y
_atom_site_fract_z
_atom_site_U_iso_or_equiv
_atom_site_adp_type
_atom_site_occupancy
_atom_site_symmetry_multiplicity
_atom_site_calc_flag
_atom_site_refinement_flags
N8 N 1.1919(3) 0.53932(19) 0.37093(19) 0.0307(8) Uani 1 1 d .
C15 C 1.0828(4) 0.5408(3) 0.3386(2) 0.0336(10) Uani 1 1 d .
H15 H 1.0309 0.5001 0.3322 0.040 Uiso 1 1 calc R
N7 N 1.1541(4) 0.6553(2) 0.3357(2) 0.0429(10) Uani 1 1 d .
N6 N 1.0586(3) 0.6093(2) 0.31641(18) 0.0342(9) Uani 1 1 d .
O1 O -0.0634(3) 1.09297(18) 0.60331(17) 0.0445(8) Uani 1 1 d .
C1 C 0.0035(4) 1.0457(3) 0.6346(2) 0.0342(11) Uani 1 1 d .
C2 C 0.1291(4) 1.0713(2) 0.6608(2) 0.0298(10) Uani 1 1 d .
O2 O -0.0261(3) 0.9812(2) 0.6473(2) 0.0581(10) Uani 1 1 d .
Zn1 Zn 0.21801(4) 0.95986(3) 0.42866(3) 0.03180(17) Uani 1 1 d .
S1 S 0.28441(12) 1.12311(8) 0.73702(7) 0.0540(4) Uani 1 1 d .
N5 N 0.4821(3) 0.79311(19) 0.45109(19) 0.0316(9) Uani 1 1 d .
N3 N 0.3328(3) 0.87024(18) 0.42747(19) 0.0312(8) Uani 1 1 d .
C13 C 0.7941(4) 0.7628(2) 0.4170(2) 0.0351(11) Uani 1 1 d .
H13 H 0.8124 0.8060 0.4421 0.042 Uiso 1 1 calc R
O3 O 0.1738(3) 1.00833(17) 0.51981(15) 0.0394(8) Uani 1 1 d .
N2 N 0.3419(3) 1.0834(2) 0.6660(2) 0.0438(10) Uani 1 1 d .
C3 C 0.2464(4) 1.0576(2) 0.6284(2) 0.0301(10) Uani 1 1 d .
C4 C 0.2705(4) 1.0193(2) 0.5579(2) 0.0327(10) Uani 1 1 d .
C11 C 0.8545(4) 0.6703(2) 0.3308(2) 0.0347(11) Uani 1 1 d .
O4 O 0.3763(3) 1.0017(2) 0.54182(18) 0.0525(9) Uani 1 1 d .
N1 N 0.1369(4) 1.1078(2) 0.72238(19) 0.0430(10) Uani 1 1 d .
C12 C 0.8788(4) 0.7351(2) 0.3687(2) 0.0369(11) Uani 1 1 d .
H12 H 0.9533 0.7600 0.3613 0.044 Uiso 1 1 calc R
C16 C 1.2318(4) 0.6107(2) 0.3683(2) 0.0362(11) Uani 1 1 d .
H16 H 1.3069 0.6264 0.3878 0.043 Uiso 1 1 calc R
C5 C 0.3125(4) 0.8032(2) 0.3971(2) 0.0336(11) Uani 1 1 d .
H5 H 0.2429 0.7928 0.3694 0.040 Uiso 1 1 calc R
C8 C 0.6819(4) 0.7271(2) 0.4289(2) 0.0322(10) Uani 1 1 d .
N4 N 0.3994(3) 0.7543(2) 0.4104(2) 0.0390(10) Uani 1 1 d .
C7 C 0.5907(4) 0.7563(3) 0.4832(2) 0.0381(11) Uani 1 1 d .
H7A H 0.5622 0.7154 0.5127 0.046 Uiso 1 1 calc R
H7B H 0.6329 0.7913 0.5143 0.046 Uiso 1 1 calc R
C9 C 0.6569(4) 0.6624(2) 0.3913(3) 0.0389(11) Uani 1 1 d .
H9 H 0.5826 0.6374 0.3989 0.047 Uiso 1 1 calc R
C6 C 0.4410(4) 0.8613(2) 0.4611(2) 0.0333(11) Uani 1 1 d .
H6 H 0.4815 0.8976 0.4877 0.040 Uiso 1 1 calc R
C10 C 0.7421(4) 0.6349(3) 0.3424(2) 0.0396(12) Uani 1 1 d .
H10 H 0.7236 0.5919 0.3170 0.048 Uiso 1 1 calc R
C14 C 0.9483(4) 0.6385(3) 0.2790(2) 0.0464(13) Uani 1 1 d .
H14A H 0.9099 0.5990 0.2517 0.056 Uiso 1 1 calc R
H14B H 0.9739 0.6769 0.2457 0.056 Uiso 1 1 calc R

loop_
_atom_site_aniso_label
_atom_site_aniso_U_11
_atom_site_aniso_U_22
_atom_site_aniso_U_33
_atom_site_aniso_U_23
_atom_site_aniso_U_13
_atom_site_aniso_U_12
N8 0.0229(19) 0.030(2) 0.039(2) -0.0002(18) -0.0033(15) -0.0019(16)
C15 0.026(2) 0.034(3) 0.041(3) -0.003(2) 0.002(2) -0.002(2)
N7 0.038(2) 0.037(2) 0.053(3) 0.000(2) 0.001(2) 0.002(2)
N6 0.028(2) 0.042(2) 0.032(2) -0.0027(19) 0.0008(17) 0.0066(18)
O1 0.0325(18) 0.049(2) 0.052(2) -0.0060(17) -0.0072(16) 0.0059(16)
C1 0.030(2) 0.041(3) 0.032(2) -0.006(2) 0.010(2) 0.007(2)
C2 0.030(2) 0.030(2) 0.030(2) 0.005(2) -0.0006(19) 0.003(2)
O2 0.046(2) 0.049(2) 0.079(3) 0.007(2) 0.0094(19) -0.0133(18)
Zn1 0.0270(3) 0.0320(3) 0.0364(3) -0.0016(2) 0.0040(2) 0.0017(2)
S1 0.0473(8) 0.0748(10) 0.0397(7) -0.0152(7) -0.0122(6) 0.0056(7)
N5 0.025(2) 0.032(2) 0.038(2) -0.0016(17) -0.0022(16) 0.0038(17)
N3 0.0265(19) 0.028(2) 0.039(2) -0.0001(18) 0.0006(17) 0.0019(16)
C13 0.033(3) 0.031(2) 0.041(3) -0.005(2) -0.004(2) 0.005(2)
O3 0.0313(17) 0.053(2) 0.0343(18) -0.0082(16) 0.0006(15) 0.0018(16)
N2 0.030(2) 0.054(3) 0.047(2) -0.005(2) -0.0055(19) 0.001(2)
C3 0.028(2) 0.027(2) 0.035(2) 0.0030(19) 0.0000(19) 0.0033(18)
C4 0.027(2) 0.032(2) 0.039(3) -0.003(2) 0.005(2) -0.003(2)
C11 0.033(3) 0.041(3) 0.031(3) 0.003(2) -0.010(2) 0.013(2)
O4 0.0291(19) 0.065(2) 0.063(2) -0.0249(19) 0.0097(17) -0.0021(18)
N1 0.045(2) 0.053(3) 0.031(2) -0.005(2) 0.0023(18) 0.007(2)
C12 0.027(2) 0.036(3) 0.047(3) 0.007(2) -0.002(2) 0.002(2)
C16 0.029(2) 0.036(3) 0.044(3) -0.004(2) -0.004(2) -0.001(2)
C5 0.028(2) 0.036(3) 0.036(3) 0.000(2) -0.005(2) 0.000(2)
C8 0.030(2) 0.035(2) 0.032(2) 0.005(2) -0.005(2) 0.011(2)
N4 0.039(2) 0.030(2) 0.048(3) -0.0074(18) -0.0063(19) 0.0006(19)
C7 0.032(3) 0.044(3) 0.037(3) -0.001(2) -0.009(2) 0.010(2)
C9 0.029(3) 0.036(3) 0.052(3) -0.003(2) -0.003(2) -0.001(2)
C6 0.026(2) 0.030(3) 0.044(3) -0.007(2) 0.004(2) 0.000(2)
C10 0.040(3) 0.033(3) 0.046(3) -0.009(2) -0.012(2) 0.009(2)
C14 0.045(3) 0.062(4) 0.032(3) -0.002(2) -0.001(2) 0.014(3)

loop_
_atom_type_symbol
_atom_type_description
_atom_type_scat_dispersion_real
_atom_type_scat_dispersion_imag
_atom_type_scat_source
C C 0.0033 0.0016 'International Tables Vol C Tables 4.2.6.8 and 6.1.1.4'
H H 0.0000 0.0000 'International Tables Vol C Tables 4.2.6.8 and 6.1.1.4'
N N 0.0061 0.0033 'International Tables Vol C Tables 4.2.6.8 and 6.1.1.4'
O O 0.0106 0.0060 'International Tables Vol C Tables 4.2.6.8 and 6.1.1.4'
S S 0.1246 0.1234 'International Tables Vol C Tables 4.2.6.8 and 6.1.1.4'
Zn Zn 0.2839 1.4301 'International Tables Vol C Tables 4.2.6.8 and 6.1.1.4'

loop_
_geom_angle_atom_site_label_1
_geom_angle_atom_site_label_2
_geom_angle_atom_site_label_3
_geom_angle
_geom_angle_site_symmetry_1
_geom_angle_site_symmetry_3
C15 N8 C16 104.3(4) . .
C15 N8 Zn1 132.8(3) . 8_755
C16 N8 Zn1 122.3(3) . 8_755
N8 C15 N6 109.6(4) . .
C16 N7 N6 103.3(4) . .
C15 N6 N7 109.6(4) . .
C15 N6 C14 129.6(4) . .
N7 N6 C14 120.8(4) . .
C1 O1 Zn1 106.9(3) . 5_576
O2 C1 O1 125.5(4) . .
O2 C1 C2 117.4(4) . .
O1 C1 C2 117.0(4) . .
N1 C2 C3 113.4(4) . .
N1 C2 C1 119.3(4) . .
C3 C2 C1 127.2(4) . .
O3 Zn1 O1 105.44(13) . 5_576
O3 Zn1 N3 120.58(14) . .
O1 Zn1 N3 97.10(14) 5_576 .
O3 Zn1 N8 104.99(14) . 8_765
O1 Zn1 N8 124.86(14) 5_576 8_765
N3 Zn1 N8 105.27(14) . 8_765
N2 S1 N1 99.2(2) . .
C6 N5 N4 109.8(3) . .
C6 N5 C7 129.0(4) . .
N4 N5 C7 120.9(3) . .
C6 N3 C5 103.3(3) . .
C6 N3 Zn1 128.5(3) . .
C5 N3 Zn1 128.0(3) . .
C12 C13 C8 120.9(4) . .
C4 O3 Zn1 110.6(3) . .
C3 N2 S1 106.8(3) . .
N2 C3 C2 113.7(4) . .
N2 C3 C4 119.1(4) . .
C2 C3 C4 127.1(4) . .
O4 C4 O3 125.8(4) . .
O4 C4 C3 119.7(4) . .
O3 C4 C3 114.6(4) . .
C10 C11 C12 118.2(4) . .
C10 C11 C14 120.6(4) . .
C12 C11 C14 121.2(4) . .
C2 N1 S1 106.9(3) . .
C13 C12 C11 120.9(4) . .
N7 C16 N8 113.3(4) . .
N4 C5 N3 114.0(4) . .
C9 C8 C13 118.6(4) . .
C9 C8 C7 120.5(4) . .
C13 C8 C7 120.9(4) . .
C5 N4 N5 103.0(3) . .
N5 C7 C8 113.7(4) . .
C10 C9 C8 120.3(4) . .
N5 C6 N3 109.8(4) . .
C9 C10 C11 121.1(4) . .
N6 C14 C11 111.9(4) . .

loop_
_geom_bond_atom_site_label_1
_geom_bond_atom_site_label_2
_geom_bond_distance
_geom_bond_site_symmetry_2
N8 C15 1.321(5) .
N8 C16 1.358(5) .
N8 Zn1 2.039(3) 8_755
C15 N6 1.328(5) .
N7 C16 1.311(5) .
N7 N6 1.370(5) .
N6 C14 1.475(5) .
O1 C1 1.261(5) .
O1 Zn1 2.009(3) 5_576
C1 O2 1.230(5) .
C1 C2 1.511(6) .
C2 N1 1.326(5) .
C2 C3 1.422(6) .
Zn1 O3 1.970(3) .
Zn1 O1 2.009(3) 5_576
Zn1 N3 2.036(3) .
Zn1 N8 2.039(3) 8_765
S1 N2 1.628(4) .
S1 N1 1.635(4) .
N5 C6 1.320(5) .
N5 N4 1.364(5) .
N5 C7 1.472(5) .
N3 C6 1.333(5) .
N3 C5 1.353(5) .
C13 C12 1.376(6) .
C13 C8 1.388(6) .
O3 C4 1.276(5) .
N2 C3 1.330(5) .
C3 C4 1.507(6) .
C4 O4 1.220(5) .
C11 C10 1.387(6) .
C11 C12 1.390(6) .
C11 C14 1.510(6) .
C5 N4 1.310(5) .
C8 C9 1.387(6) .
C8 C7 1.507(6) .
C9 C10 1.385(6) .
